data_4114031
loop_
_publ_author_name
'Elizabeth D. Blue'
'Amelia Davis'
'David Conner'
'T. Brent Gunnoe'
'Paul D. Boyle'
'P. S. White'

_publ_contact_author_address
;    
Department of Chemistry
North Carolina State University    
Campus Box 8204
Raleigh, NC 27696
;
_publ_contact_author_email brent_gunnoe@ncsu.edu
_publ_contact_author_fax 919-515-8909
_publ_contact_author_name 'T. Brent Gunnoe'
_publ_contact_author_phone 919-513-3704
_publ_section_title
;
 Synthesis, Solid-State Crystal Structure, and Reactivity of a Monomeric
 Copper(I) Anilido Complex
;
_journal_name_full 'Journal of the American Chemical Society'
_journal_page_first 9435
_journal_page_last 9441
_journal_paper_doi 10.1021/ja0353659
_journal_volume 125
_journal_year 2003
_chemical_formula_moiety 'C29 H56 Cu N P2 O0.50 '
_chemical_formula_sum 'C29 H56 Cu N O0.5 P2'
_chemical_formula_weight 552.26
_chemical_name_systematic
;
(dtbpe)Cu(NHPh) (6).
;
_space_group_IT_number 14
_symmetry_cell_setting monoclinic
_symmetry_space_group_name_Hall '-P 2yn'
_symmetry_space_group_name_H-M 'P 1 21/n 1'
_cell_angle_alpha 90.0
_cell_angle_beta 99.58(3)
_cell_angle_gamma 90.0
_cell_formula_units_Z 8
_cell_length_a 19.486(4)
_cell_length_b 14.682(3)
_cell_length_c 21.649(8)
_cell_measurement_reflns_used 25
_cell_measurement_temperature 148
_cell_measurement_theta_max 19.00
_cell_measurement_theta_min 16.00
_cell_volume 6107(3)
_computing_cell_refinement 'Nonius CAD4 Argus'
_computing_data_collection 'Nonius CAD4 Argus'
_computing_data_reduction 'NRCVAX DATRD2'
_computing_molecular_graphics NRCVAX
_computing_publication_material 'NRCVAX TABLES Jan 94 Version'
_computing_structure_refinement 'NRCVAX LSTSQ'
_computing_structure_solution SIR92
_diffrn_ambient_temperature 148
_diffrn_measurement_device 'Nonius CAD-4    '
_diffrn_measurement_method 'Omega scan b/P/b        '
_diffrn_radiation_monochromator graphite
_diffrn_radiation_source 'xray tube'
_diffrn_radiation_type 'Molybdenum K\a'
_diffrn_radiation_wavelength .71073
_diffrn_reflns_av_R_equivalents .000
_diffrn_reflns_limit_h_max 22
_diffrn_reflns_limit_h_min -23
_diffrn_reflns_limit_k_max 17
_diffrn_reflns_limit_k_min 0
_diffrn_reflns_limit_l_max 25
_diffrn_reflns_limit_l_min 0
_diffrn_reflns_number 10641
_diffrn_reflns_theta_max 25.00
_diffrn_reflns_theta_min 1.20
_diffrn_standards_decay_% 1.6
_diffrn_standards_interval_time 80
_diffrn_standards_number 3
_exptl_absorpt_coefficient_mu .84
_exptl_absorpt_correction_T_max .9985
_exptl_absorpt_correction_T_min .9337
_exptl_absorpt_correction_type psi-scan
_exptl_absorpt_process_details 'NRCVAX ABSORP'
_exptl_crystal_colour 'pale green'
_exptl_crystal_density_diffrn 1.201
_exptl_crystal_description prism
_exptl_crystal_F_000 2405.28
_exptl_crystal_size_max .50
_exptl_crystal_size_mid .30
_exptl_crystal_size_min .10
_refine_diff_density_max 1.28
_refine_diff_density_min -.82
_refine_ls_extinction_method none
_refine_ls_goodness_of_fit_obs 1.59
_refine_ls_hydrogen_treatment constr
_refine_ls_matrix_type full
_refine_ls_number_parameters 549
_refine_ls_number_reflns 6025
_refine_ls_R_factor_all .068
_refine_ls_R_factor_obs .067
_refine_ls_shift/esd_max .001
_refine_ls_structure_factor_coef F
_refine_ls_weighting_details '1/(\s^2^(F)+ .0005F^2^) '
_refine_ls_weighting_scheme sigma
_refine_ls_wR_factor_all .069
_refine_ls_wR_factor_obs .068
_reflns_number_observed 6044
_reflns_number_total 10641
_reflns_observed_criterion 'Inet > 1.0\s(Inet)'
_cod_data_source_file ja0353659si20030328_033625_3.cif
_cod_data_source_block x03008
_cod_original_sg_symbol_H-M 'P 21/n'
_cod_original_formula_sum 'C29 H56 Cu N P2 O0.50 '
_cod_database_code 4114031

loop_
_symmetry_equiv_pos_as_xyz
x,y,z
-x,-y,-z
1/2-x,1/2+y,1/2-z
1/2+x,1/2-y,1/2+z

loop_
_atom_site_label
_atom_site_fract_x
_atom_site_fract_y
_atom_site_fract_z
_atom_site_U_iso_or_equiv
_atom_site_adp_type
_atom_site_type_symbol
Cu1 .83329(4) .08192(7) .01252(4) .0219(5) Uani Cu
P1 .86634(9) -.00286(15) .10175(8) .0219(9) Uani P
P2 .73492(9) .00027(14) -.01692(8) .0219(9) Uani P
N1 .8803(3) .1856(4) -.0111(2) .024(3) Uani n
C1 .8769(3) .2346(5) -.0645(3) .022(4) Uani C
C2 .8265(4) .2133(5) -.1179(3) .025(4) Uani C
C3 .8211(4) .2642(6) -.1722(3) .035(5) Uani C
C4 .8654(4) .3357(6) -.1785(4) .034(5) Uani C
C5 .9161(4) .3553(6) -.1277(4) .036(5) Uani C
C6 .9214(4) .3083(5) -.0724(3) .028(4) Uani C
C7 .8010(4) -.0965(5) .0926(3) .025(4) Uani C
C8 .7300(3) -.0697(5) .0534(3) .025(4) Uani C
C9 .8602(4) .0514(5) .1797(3) .029(4) Uani C
C10 .8839(4) -.0081(6) .2370(3) .033(4) Uani C
C11 .7829(4) .0766(5) .1779(3) .033(4) Uani C
C12 .9016(4) .1399(6) .1850(3) .035(4) Uani C
C13 .9517(3) -.0667(5) .1055(3) .027(4) Uani C
C14 .9601(4) -.1513(6) .1484(4) .035(4) Uani C
C15 .9536(4) -.0980(6) .0381(3) .034(4) Uani C
C16 1.0125(4) -.0012(6) .1247(3) .037(5) Uani C
C17 .6523(3) .0697(5) -.0256(3) .024(4) Uani C
C18 .5871(3) .0174(5) -.0146(3) .033(4) Uani C
C19 .6372(4) .1153(5) -.0893(3) .029(4) Uani C
C20 .6662(4) .1453(5) .0237(3) .030(4) Uani C
C21 .7291(4) -.0840(5) -.0829(3) .029(4) Uani C
C22 .6584(4) -.1289(5) -.1024(4) .039(4) Uani C
C23 .7530(4) -.0375(5) -.1397(3) .036(4) Uani C
C24 .7816(4) -.1595(5) -.0617(3) .035(4) Uani C
Cu2 .32574(4) .41660(7) .00169(4) .0224(5) Uani Cu
P1' .35184(9) .49784(15) .09339(8) .0229(10) Uani P
P2' .23637(9) .50799(15) -.03744(8) .0255(10) Uani P
N1' .3798(3) .3165(4) -.0180(2) .025(3) Uani n
C1' .3797(3) .2659(5) -.0712(3) .020(4) Uani C
C2' .3276(4) .2770(5) -.1244(3) .024(4) Uani C
C3' .3258(4) .2258(5) -.1772(3) .028(4) Uani C
C4' .3760(4) .1595(6) -.1813(3) .032(4) Uani C
C5' .4278(4) .1467(5) -.1306(4) .030(4) Uani C
C6' .4304(3) .1991(5) -.0766(3) .021(4) Uani C
C7' .2803(4) .5818(5) .0862(3) .027(4) Uani C
C8' .2458(4) .6048(5) .0183(3) .029(4) Uani C
C9' .4341(3) .5660(5) .0989(3) .026(4) Uani C
C10' .4536(4) .6246(6) .1573(3) .035(4) Uani C
C11' .4241(4) .6281(5) .0413(4) .033(4) Uani C
C12' .4954(4) .5011(5) .0915(3) .032(4) Uani C
C13' .3467(4) .4429(5) .1707(3) .032(4) Uani C
C14' .3366(5) .5070(7) .2241(3) .053(6) Uani C
C15' .2841(4) .3783(6) .1587(4) .046(5) Uani C
C16' .4107(4) .3836(6) .1909(3) .043(5) Uani C
C17' .2381(4) .5681(5) -.1145(3) .031(4) Uani C
C18' .1968(4) .6586(5) -.1231(3) .036(4) Uani C
C19' .2126(4) .5064(6) -.1699(3) .041(5) Uani C
C20' .3150(4) .5910(6) -.1151(3) .041(5) Uani C
C21' .1468(4) .4602(5) -.0363(4) .032(4) Uani C
C22' .0862(4) .5218(6) -.0630(4) .044(5) Uani C
C23' .1409(4) .3673(6) -.0704(4) .043(5) Uani C
C24' .1424(4) .4396(6) .0322(4) .041(5) Uani C
O1s .5170(7) .0789(10) .1866(7) .195(5) Uiso O
C1s .5374(10) .1270(15) .2404(9) .164(7) Uiso C
C2s .6079(9) .1750(12) .2356(8) .148(6) Uiso C
C3s .5852(9) .2190(13) .1747(8) .142(6) Uiso C
C4s .5336(9) .1443(13) .1382(9) .150(6) Uiso C
C5s .5747(13) .0989(16) .7307(10) .192(9) Uiso C
C6s .6268(7) .1657(10) .7471(6) .101(4) Uiso C
C7s .6367(9) .2290(12) .6978(8) .134(6) Uiso C
C8s .5816(11) .2503(14) .6718(9) .164(7) Uiso C
C9s .5305(7) .1803(10) .6501(7) .107(4) Uiso C
C10s .5156(12) .1276(17) .6994(11) .197(9) Uiso C
H1 .914 .192 .020 .0334 Uiso H
H2 .796 .162 -.116 .0350 Uiso H
H3 .786 .249 -.207 .0457 Uiso H
H4 .861 .370 -.217 .0453 Uiso H
H5 .947 .405 -.131 .0470 Uiso H
H6 .957 .324 -.038 .0382 Uiso H
H7a .794 -.116 .133 .0353 Uiso H
H7b .819 -.146 .071 .0353 Uiso H
H8a .705 -.124 .040 .0347 Uiso H
H8b .705 -.035 .080 .0347 Uiso H
H10a .879 .024 .275 .0433 Uiso H
H10b .855 -.062 .234 .0433 Uiso H
H10c .932 -.025 .238 .0433 Uiso H
H11a .776 .105 .216 .0431 Uiso H
H11b .768 .117 .144 .0431 Uiso H
H11c .756 .022 .172 .0431 Uiso H
H12a .899 .169 .224 .0443 Uiso H
H12b .949 .127 .182 .0443 Uiso H
H12c .882 .180 .151 .0443 Uiso H
H14a 1.005 -.179 .147 .0444 Uiso H
H14b .957 -.134 .191 .0444 Uiso H
H14c .924 -.194 .134 .0444 Uiso H
H15a .996 -.132 .037 .0439 Uiso H
H15b .914 -.136 .023 .0439 Uiso H
H15c .952 -.045 .012 .0439 Uiso H
H16a 1.056 -.033 .127 .0478 Uiso H
H16b 1.010 .046 .094 .0478 Uiso H
H16c 1.009 .025 .165 .0478 Uiso H
H18a .548 .058 -.020 .0437 Uiso H
H18b .578 -.031 -.044 .0437 Uiso H
H18c .595 -.007 .027 .0437 Uiso H
H19a .595 .151 -.092 .0394 Uiso H
H19b .675 .154 -.095 .0394 Uiso H
H19c .631 .069 -.121 .0394 Uiso H
H20a .626 .183 .021 .0404 Uiso H
H20b .677 .119 .065 .0404 Uiso H
H20c .705 .182 .016 .0404 Uiso H
H22a .660 -.171 -.136 .0476 Uiso H
H22b .646 -.161 -.067 .0476 Uiso H
H22c .625 -.082 -.116 .0476 Uiso H
H23a .750 -.079 -.174 .0469 Uiso H
H23b .724 .014 -.152 .0469 Uiso H
H23c .800 -.018 -.128 .0469 Uiso H
H24a .780 -.204 -.094 .0448 Uiso H
H24b .827 -.134 -.053 .0448 Uiso H
H24c .771 -.188 -.025 .0448 Uiso H
H1' .419 .301 .004 .0354 Uiso H
H2' .292 .321 -.123 .0346 Uiso H
H3' .289 .236 -.212 .0383 Uiso H
H4' .374 .124 -.219 .0426 Uiso H
H5' .463 .101 -.132 .0404 Uiso H
H6' .467 .189 -.042 .0315 Uiso H
H7a' .298 .637 .107 .0380 Uiso H
H7b' .245 .557 .107 .0380 Uiso H
H8a' .200 .629 .019 .0397 Uiso H
H8b' .274 .650 .003 .0397 Uiso H
H10a' .496 .657 .155 .0445 Uiso H
H10b' .417 .668 .160 .0445 Uiso H
H10c' .460 .586 .194 .0445 Uiso H
H11a' .465 .665 .041 .0429 Uiso H
H11b' .416 .592 .004 .0429 Uiso H
H11c' .385 .667 .043 .0429 Uiso H
H12a' .538 .535 .094 .0419 Uiso H
H12b' .500 .456 .124 .0419 Uiso H
H12c' .485 .471 .052 .0419 Uiso H
H14a' .335 .473 .262 .0637 Uiso H
H14b' .374 .550 .231 .0637 Uiso H
H14c' .293 .539 .212 .0637 Uiso H
H15a' .279 .347 .197 .0562 Uiso H
H15b' .243 .413 .144 .0562 Uiso H
H15c' .291 .334 .127 .0562 Uiso H
H16a' .408 .355 .230 .0522 Uiso H
H16b' .413 .338 .160 .0522 Uiso H
H16c' .452 .421 .195 .0522 Uiso H
H18a' .201 .684 -.163 .0455 Uiso H
H18b' .149 .648 -.121 .0455 Uiso H
H18c' .216 .700 -.091 .0455 Uiso H
H19a' .214 .538 -.209 .0511 Uiso H
H19b' .242 .453 -.168 .0511 Uiso H
H19c' .166 .489 -.168 .0511 Uiso H
H20a' .320 .622 -.153 .0518 Uiso H
H20b' .332 .629 -.080 .0518 Uiso H
H20c' .342 .536 -.112 .0518 Uiso H
H22a' .043 .492 -.061 .0545 Uiso H
H22b' .089 .577 -.039 .0545 Uiso H
H22c' .089 .535 -.106 .0545 Uiso H
H23a' .096 .342 -.070 .0529 Uiso H
H23b' .148 .376 -.113 .0529 Uiso H
H23c' .176 .327 -.049 .0529 Uiso H
H24a' .098 .415 .035 .0515 Uiso H
H24b' .178 .397 .048 .0515 Uiso H
H24c' .149 .495 .056 .0515 Uiso H
H1sa .503 .171 .247 .1739 Uiso H
H1sb .546 .085 .275 .1739 Uiso H
H2sa .646 .133 .240 .1577 Uiso H
H2sb .618 .223 .266 .1577 Uiso H
H3sa .563 .278 .174 .1519 Uiso H
H3sb .626 .223 .156 .1519 Uiso H
H4sa .556 .107 .111 .1603 Uiso H
H4sb .494 .173 .114 .1603 Uiso H
H5sa .565 .073 .769 .2018 Uiso H
H5sb .594 .053 .707 .2018 Uiso H
H6sa .615 .201 .781 .1109 Uiso H
H6sb .670 .134 .761 .1109 Uiso H
H7sa .657 .198 .667 .1434 Uiso H
H7sb .664 .281 .714 .1436 Uiso H
H8sa .563 .285 .703 .1741 Uiso H
H8sb .586 .291 .638 .1743 Uiso H
H9sa .545 .145 .617 .1165 Uiso H
H9sb .488 .211 .634 .1165 Uiso H
H10sa .491 .075 .682 .2072 Uiso H
H10sb .488 .159 .726 .2072 Uiso H

loop_
_atom_site_aniso_label
_atom_site_aniso_U_11
_atom_site_aniso_U_22
_atom_site_aniso_U_33
_atom_site_aniso_U_12
_atom_site_aniso_U_13
_atom_site_aniso_U_23
_atom_site_aniso_type_symbol
Cu1 .0195(4) .0200(5) .0280(5) .0009(4) .0091(4) .0032(4) Cu
P1 .0197(9) .0200(11) .0268(9) .0043(9) .0058(7) .0029(9) P
P2 .0195(9) .0198(11) .0272(9) -.0017(9) .0061(7) .0038(9) P
N1 .017(3) .029(4) .024(3) .006(3) .001(2) .007(3) n
C1 .021(4) .015(4) .035(4) .006(3) .015(3) -.006(3) C
C2 .021(4) .024(5) .030(4) -.004(3) .008(3) -.003(3) C
C3 .041(5) .034(5) .032(4) .004(4) .011(4) -.007(4) C
C4 .045(5) .022(5) .039(4) .007(4) .019(4) .009(4) C
C5 .038(5) .025(5) .048(5) -.009(4) .018(4) .007(4) C
C6 .029(4) .020(4) .036(4) .001(4) .007(3) -.008(4) C
C7 .028(4) .018(4) .030(4) .005(3) .008(3) .004(3) C
C8 .018(3) .020(4) .036(4) .001(3) .006(3) .006(3) C
C9 .031(4) .034(5) .022(4) .007(4) .004(3) .000(3) C
C10 .037(4) .045(5) .019(3) .009(4) .006(3) .001(4) C
C11 .035(4) .032(5) .032(4) .007(4) .008(3) -.005(4) C
C12 .029(4) .035(5) .039(4) .008(4) .000(4) -.006(4) C
C13 .018(4) .028(5) .035(4) .009(3) .004(3) -.005(3) C
C14 .024(4) .033(5) .046(5) .014(4) -.001(4) -.004(4) C
C15 .022(4) .042(6) .037(4) .002(4) .007(3) -.010(4) C
C16 .024(4) .049(6) .041(4) .011(4) .008(3) -.004(4) C
C17 .020(4) .018(4) .032(4) .000(3) .003(3) .010(3) C
C18 .022(4) .034(5) .045(4) .007(4) .013(3) .011(4) C
C19 .027(4) .028(5) .033(4) .001(3) .008(3) .008(3) C
C20 .025(4) .027(4) .039(4) .013(3) .009(3) .009(4) C
C21 .031(4) .021(4) .035(4) .000(4) .008(3) .002(4) C
C22 .040(5) .031(5) .042(5) -.005(4) -.005(4) -.005(4) C
C23 .044(5) .030(5) .037(4) -.004(4) .012(4) -.005(4) C
C24 .041(5) .026(5) .038(4) .000(4) .002(4) -.007(4) C
Cu2 .0241(5) .0186(5) .0255(5) .0048(4) .0072(4) .0006(4) Cu
P1' .0276(10) .0218(11) .0203(9) .0018(10) .0072(7) .0004(9) P
P2' .0254(10) .0231(12) .0280(10) .0078(9) .0046(8) -.0017(9) P
N1' .020(3) .028(4) .029(3) .007(3) .004(3) .000(3) n
C1' .022(4) .017(4) .024(4) -.005(3) .009(3) -.001(3) C
C2' .022(4) .022(5) .030(4) -.002(3) .008(3) .004(3) C
C3' .030(4) .031(5) .024(4) -.002(4) .007(3) .001(3) C
C4' .040(5) .037(6) .021(4) -.005(4) .013(3) -.009(4) C
C5' .026(4) .017(5) .048(5) .004(3) .013(4) .000(4) C
C6' .014(4) .016(4) .035(4) -.002(3) .008(3) .000(3) C
C7' .027(4) .025(4) .032(4) -.002(4) .011(3) -.008(4) C
C8' .029(4) .024(5) .036(4) .005(3) .008(3) -.003(3) C
C9' .022(4) .027(5) .028(4) -.001(3) .003(3) -.003(3) C
C10' .034(4) .031(5) .038(4) -.004(4) .000(4) -.003(4) C
C11' .022(4) .031(5) .045(5) -.005(4) .004(3) .003(4) C
C12' .029(4) .028(5) .038(4) .004(4) .003(3) .006(4) C
C13' .045(5) .032(5) .020(4) -.008(4) .003(3) .005(3) C
C14' .071(6) .065(7) .026(4) -.009(6) .014(4) -.003(5) C
C15' .053(5) .049(6) .037(5) -.007(5) .011(4) .019(4) C
C16' .053(5) .041(6) .032(4) -.010(4) -.002(4) .011(4) C
C17' .037(4) .030(5) .027(4) .015(4) .008(3) .005(4) C
C18' .041(5) .030(5) .036(4) .011(4) .001(4) .008(4) C
C19' .059(5) .032(5) .033(4) .024(4) .008(4) .001(4) C
C20' .038(4) .052(6) .036(4) .016(4) .012(3) .011(4) C
C21' .026(4) .024(5) .047(5) .000(4) .010(4) -.008(4) C
C22' .029(4) .047(6) .057(5) .006(4) .007(4) -.008(4) C
C23' .049(5) .037(6) .043(5) -.008(4) .006(4) -.003(4) C
C24' .032(4) .039(5) .054(5) -.001(4) .014(4) -.002(4) C

loop_
_atom_type_symbol
_atom_type_scat_dispersion_real
_atom_type_scat_dispersion_imag
_atom_type_scat_source
C .003 .002 'International Tables Vol. IV Table 2.2B'
H .000 .000 'International Tables Vol. IV Table 2.2B'
Cu .320 1.265 'International Tables Vol. IV Table 2.2B'
N .006 .003 'International Tables Vol. IV Table 2.2B'
P .102 .094 'International Tables Vol. IV Table 2.2B'
O .011 .006 'International Tables Vol. IV Table 2.2B'

loop_
_geom_angle_atom_site_label_1
_geom_angle_atom_site_label_2
_geom_angle_atom_site_label_3
_geom_angle
P1 Cu1 P2 93.19(8)
P1 Cu1 N1 125.63(16)
P2 Cu1 N1 141.00(16)
Cu1 P1 C7 102.7(2)
Cu1 P1 C9 118.2(2)
Cu1 P1 C13 115.1(2)
C7 P1 C9 105.3(3)
C7 P1 C13 102.6(3)
C9 P1 C13 110.8(3)
Cu1 P2 C8 102.7(2)
Cu1 P2 C17 114.2(2)
Cu1 P2 C21 120.3(2)
C8 P2 C17 102.8(3)
C8 P2 C21 104.7(3)
C17 P2 C21 109.7(3)
Cu1 N1 C1 134.5(5)
Cu1 N1 H1 102.7(4)
C1 N1 H1 121.9(6)
N1 C1 C2 120.5(6)
N1 C1 C6 124.5(6)
C2 C1 C6 115.0(6)
C1 C2 C3 121.2(7)
C1 C2 H2 119.1(7)
C3 C2 H2 119.7(7)
C2 C3 C4 122.3(7)
C2 C3 H3 118.6(8)
C4 C3 H3 119.1(8)
C3 C4 C5 117.2(7)
C3 C4 H4 120.8(8)
C5 C4 H4 122.0(8)
C4 C5 C6 122.0(7)
C4 C5 H5 118.7(8)
C6 C5 H5 119.2(8)
C1 C6 C5 122.2(7)
C1 C6 H6 118.5(7)
C5 C6 H6 119.3(8)
P1 C7 C8 113.8(5)
P1 C7 H7a 108.7(5)
P1 C7 H7b 107.8(5)
C8 C7 H7a 109.6(6)
C8 C7 H7b 107.4(6)
H7a C7 H7b 109.5(7)
P2 C8 C7 115.3(4)
P2 C8 H8a 108.2(5)
P2 C8 H8b 107.9(5)
C7 C8 H8a 108.7(6)
C7 C8 H8b 107.2(6)
H8a C8 H8b 109.5(6)
P1 C9 C10 115.4(5)
P1 C9 C11 106.6(4)
P1 C9 C12 108.4(5)
C10 C9 C11 108.6(6)
C10 C9 C12 110.0(6)
C11 C9 C12 107.5(6)
C9 C10 H10a 110.7(7)
C9 C10 H10b 108.4(6)
C9 C10 H10c 109.3(6)
H10a C10 H10b 109.5(7)
H10a C10 H10c 109.5(7)
H10b C10 H10c 109.5(8)
C9 C11 H11a 110.8(6)
C9 C11 H11b 109.4(6)
C9 C11 H11c 108.2(7)
H11a C11 H11b 109.5(7)
H11a C11 H11c 109.5(7)
H11b C11 H11c 109.5(7)
C9 C12 H12a 109.8(7)
C9 C12 H12b 109.6(7)
C9 C12 H12c 109.1(6)
H12a C12 H12b 109.5(7)
H12a C12 H12c 109.5(8)
H12b C12 H12c 109.5(8)
P1 C13 C14 115.3(5)
P1 C13 C15 105.5(4)
P1 C13 C16 109.5(5)
C14 C13 C15 108.3(6)
C14 C13 C16 110.0(6)
C15 C13 C16 107.9(6)
C13 C14 H14a 108.9(7)
C13 C14 H14b 110.0(7)
C13 C14 H14c 109.5(6)
H14a C14 H14b 109.5(7)
H14a C14 H14c 109.5(8)
H14b C14 H14c 109.5(8)
C13 C15 H15a 109.9(6)
C13 C15 H15b 109.9(6)
C13 C15 H15c 108.6(7)
H15a C15 H15b 109.5(8)
H15a C15 H15c 109.5(7)
H15b C15 H15c 109.5(7)
C13 C16 H16a 110.0(8)
C13 C16 H16b 108.8(6)
C13 C16 H16c 109.7(6)
H16a C16 H16b 109.5(7)
H16a C16 H16c 109.5(7)
H16b C16 H16c 109.5(9)
P2 C17 C18 115.3(5)
P2 C17 C19 111.2(5)
P2 C17 C20 105.8(4)
C18 C17 C19 108.8(5)
C18 C17 C20 108.0(6)
C19 C17 C20 107.4(6)
C17 C18 H18a 109.7(7)
C17 C18 H18b 109.4(6)
C17 C18 H18c 109.3(6)
H18a C18 H18b 109.5(7)
H18a C18 H18c 109.5(7)
H18b C18 H18c 109.5(8)
C17 C19 H19a 109.4(6)
C17 C19 H19b 110.4(6)
C17 C19 H19c 108.7(7)
H19a C19 H19b 109.5(7)
H19a C19 H19c 109.5(7)
H19b C19 H19c 109.5(7)
C17 C20 H20a 109.3(6)
C17 C20 H20b 109.7(6)
C17 C20 H20c 109.4(6)
H20a C20 H20b 109.5(7)
H20a C20 H20c 109.5(7)
H20b C20 H20c 109.5(7)
P2 C21 C22 115.7(5)
P2 C21 C23 109.0(5)
P2 C21 C24 107.3(5)
C22 C21 C23 110.4(6)
C22 C21 C24 107.4(6)
C23 C21 C24 106.5(6)
C21 C22 H22a 110.5(7)
C21 C22 H22b 109.2(6)
C21 C22 H22c 108.7(7)
H22a C22 H22b 109.5(8)
H22a C22 H22c 109.5(7)
H22b C22 H22c 109.5(8)
C21 C23 H23a 110.3(7)
C21 C23 H23b 109.4(7)
C21 C23 H23c 108.7(7)
H23a C23 H23b 109.5(7)
H23a C23 H23c 109.5(7)
H23b C23 H23c 109.5(8)
C21 C24 H24a 109.6(6)
C21 C24 H24b 109.1(7)
C21 C24 H24c 109.7(7)
H24a C24 H24b 109.5(7)
H24a C24 H24c 109.5(8)
H24b C24 H24c 109.5(7)
P1' Cu2 P2' 93.55(8)
P1' Cu2 N1' 123.01(17)
P2' Cu2 N1' 143.24(17)
Cu2 P1' C7' 102.6(2)
Cu2 P1' C9' 113.3(2)
Cu2 P1' C13' 120.7(3)
C7' P1' C9' 105.9(3)
C7' P1' C13' 102.1(3)
C9' P1' C13' 110.2(3)
Cu2 P2' C8' 103.0(2)
Cu2 P2' C17' 119.0(2)
Cu2 P2' C21' 115.7(3)
C8' P2' C17' 101.7(3)
C8' P2' C21' 105.6(3)
C17' P2' C21' 109.7(3)
Cu2 N1' C1' 133.3(5)
Cu2 N1' H1' 123.5(5)
C1' N1' H1' 101.7(6)
N1' C1' C2' 121.5(6)
N1' C1' C6' 123.0(6)
C2' C1' C6' 115.5(6)
C1' C2' C3' 122.3(7)
C1' C2' H2' 119.3(7)
C3' C2' H2' 118.4(7)
C2' C3' C4' 121.2(6)
C2' C3' H3' 119.4(8)
C4' C3' H3' 119.4(7)
C3' C4' C5' 118.3(6)
C3' C4' H4' 120.4(7)
C5' C4' H4' 121.3(8)
C4' C5' C6' 121.0(7)
C4' C5' H5' 119.6(7)
C6' C5' H5' 119.5(7)
C1' C6' C5' 121.7(6)
C1' C6' H6' 118.8(7)
C5' C6' H6' 119.4(7)
P1' C7' C8' 115.3(5)
P1' C7' H7a' 108.3(5)
P1' C7' H7b' 107.5(6)
C8' C7' H7a' 109.0(7)
C8' C7' H7b' 107.2(6)
H7a' C7' H7b' 109.5(7)
P2' C8' C7' 115.6(5)
P2' C8' H8a' 107.9(5)
P2' C8' H8b' 107.9(5)
C7' C8' H8a' 108.7(6)
C7' C8' H8b' 107.2(6)
H8a' C8' H8b' 109.5(7)
P1' C9' C10' 116.6(5)
P1' C9' C11' 106.0(4)
P1' C9' C12' 109.2(5)
C10' C9' C11' 108.6(6)
C10' C9' C12' 109.9(6)
C11' C9' C12' 106.1(6)
C9' C10' H10a' 109.8(7)
C9' C10' H10b' 109.7(6)
C9' C10' H10c' 108.9(7)
H10a' C10' H10b' 109.5(8)
H10a' C10' H10c' 109.5(7)
H10b' C10' H10c' 109.5(8)
C9' C11' H11a' 110.2(6)
C9' C11' H11b' 109.3(7)
C9' C11' H11c' 108.9(7)
H11a' C11' H11b' 109.5(7)
H11a' C11' H11c' 109.5(8)
H11b' C11' H11c' 109.5(7)
C9' C12' H12a' 109.9(7)
C9' C12' H12b' 109.1(6)
C9' C12' H12c' 109.4(6)
H12a' C12' H12b' 109.5(6)
H12a' C12' H12c' 109.5(7)
H12b' C12' H12c' 109.5(8)
P1' C13' C14' 116.3(6)
P1' C13' C15' 105.9(5)
P1' C13' C16' 109.8(5)
C14' C13' C15' 108.1(7)
C14' C13' C16' 109.7(6)
C15' C13' C16' 106.6(7)
C13' C14' H14a' 110.7(9)
C13' C14' H14b' 109.8(7)
C13' C14' H14c' 107.9(7)
H14a' C14' H14b' 109.5(8)
H14a' C14' H14c' 109.5(8)
H14b' C14' H14c' 109.5(10)
C13' C15' H15a' 110.0(7)
C13' C15' H15b' 108.7(8)
C13' C15' H15c' 109.7(7)
H15a' C15' H15b' 109.5(8)
H15a' C15' H15c' 109.5(9)
H15b' C15' H15c' 109.5(8)
C13' C16' H16a' 109.7(8)
C13' C16' H16b' 109.1(7)
C13' C16' H16c' 109.6(8)
H16a' C16' H16b' 109.5(8)
H16a' C16' H16c' 109.5(7)
H16b' C16' H16c' 109.5(9)
P2' C17' C18' 114.8(5)
P2' C17' C19' 111.5(5)
P2' C17' C20' 105.6(5)
C18' C17' C19' 108.8(6)
C18' C17' C20' 107.4(6)
C19' C17' C20' 108.4(6)
C17' C18' H18a' 108.9(7)
C17' C18' H18b' 110.1(7)
C17' C18' H18c' 109.5(6)
H18a' C18' H18b' 109.5(7)
H18a' C18' H18c' 109.5(8)
H18b' C18' H18c' 109.5(7)
C17' C19' H19a' 110.3(8)
C17' C19' H19b' 109.7(7)
C17' C19' H19c' 108.4(6)
H19a' C19' H19b' 109.5(7)
H19a' C19' H19c' 109.5(7)
H19b' C19' H19c' 109.5(8)
C17' C20' H20a' 109.9(6)
C17' C20' H20b' 109.3(6)
C17' C20' H20c' 109.2(8)
H20a' C20' H20b' 109.5(9)
H20a' C20' H20c' 109.5(7)
H20b' C20' H20c' 109.5(7)
P2' C21' C22' 115.8(6)
P2' C21' C23' 108.6(5)
P2' C21' C24' 106.8(5)
C22' C21' C23' 110.5(6)
C22' C21' C24' 108.7(6)
C23' C21' C24' 106.1(6)
C21' C22' H22a' 110.5(8)
C21' C22' H22b' 109.2(7)
C21' C22' H22c' 108.7(7)
H22a' C22' H22b' 109.5(8)
H22a' C22' H22c' 109.5(8)
H22b' C22' H22c' 109.5(9)
C21' C23' H23a' 110.0(8)
C21' C23' H23b' 109.3(8)
C21' C23' H23c' 109.2(7)
H23a' C23' H23b' 109.5(8)
H23a' C23' H23c' 109.5(8)
H23b' C23' H23c' 109.5(8)
C21' C24' H24a' 110.2(7)
C21' C24' H24b' 109.4(7)
C21' C24' H24c' 108.9(7)
H24a' C24' H24b' 109.5(8)
H24a' C24' H24c' 109.5(8)
H24b' C24' H24c' 109.5(8)
C1s O1s C4s 101.5(15)
O1s C1s C2s 108.2(15)
O1s C1s H1sa 111.7(18)
O1s C1s H1sb 109.0(19)
C2s C1s H1sa 110.7(19)
C2s C1s H1sb 107.8(17)
H1sa C1s H1sb 109.5(19)
C1s C2s C3s 96.9(14)
C1s C2s H2sa 112.7(17)
C1s C2s H2sb 112.2(16)
C3s C2s H2sa 118.8(16)
C3s C2s H2sb 106.2(16)
H2sa C2s H2sb 109.5(17)
C2s C3s C4s 102.3(14)
C2s C3s H3sa 118.2(16)
C2s C3s H3sb 105.4(15)
C4s C3s H3sa 111.6(15)
C4s C3s H3sb 109.5(15)
H3sa C3s H3sb 109.5(18)
O1s C4s C3s 106.5(14)
O1s C4s H4sa 103.3(16)
O1s C4s H4sb 114.9(16)
C3s C4s H4sa 112.1(16)
C3s C4s H4sb 110.4(17)
H4sa C4s H4sb 109.5(18)
C6s C5s C10s 116(2)
C6s C5s H5sa 107.7(20)
C6s C5s H5sb 107(2)
C10s C5s H5sa 106(2)
C10s C5s H5sb 109(2)
H5sa C5s H5sb 109(2)
C5s C6s C7s 116.0(14)
C5s C6s H6sa 108.2(15)
C5s C6s H6sb 107.3(15)
C7s C6s H6sa 107.5(14)
C7s C6s H6sb 108.3(13)
H6sa C6s H6sb 109.5(13)
C6s C7s C8s 107.5(16)
C6s C7s H7sa 109.5(16)
C6s C7s H7sb 111.8(15)
C6s C7s H8sa 92.6(10)
C8s C7s H7sa 104.3(17)
C8s C7s H7sb 111.3(20)
C8s C7s H8sa 34.1(10)
H7sa C7s H7sb 112.0(17)
H7sa C7s H8sa 138.4(15)
H7sb C7s H8sa 90.1(12)
C7s C8s C9s 119.4(19)
C7s C8s H7sa 33.5(10)
C7s C8s H8sa 102.7(19)
C7s C8s H8sb 110(2)
C9s C8s H7sa 102.3(13)
C9s C8s H8sa 106.9(17)
C9s C8s H8sb 109.2(17)
H7sa C8s H8sa 136.1(18)
H7sa C8s H8sb 92.3(13)
H8sa C8s H8sb 107(2)
C8s C9s C10s 111.4(15)
C8s C9s H9sa 110.5(14)
C8s C9s H9sb 107.1(15)
C10s C9s H9sa 113.0(16)
C10s C9s H9sb 105.0(15)
H9sa C9s H9sb 109.5(14)
C5s C10s C9s 107.5(19)
C5s C10s H10sa 106(2)
C5s C10s H10sb 111(2)
C9s C10s H10sa 107.7(20)
C9s C10s H10sb 113(2)
H10sa C10s H10sb 109(2)

loop_
_geom_bond_atom_site_label_1
_geom_bond_atom_site_label_2
_geom_bond_distance
Cu1 P1 2.298(2)
Cu1 P2 2.261(2)
Cu1 N1 1.890(6)
P1 C7 1.862(7)
P1 C9 1.888(7)
P1 C13 1.900(7)
P2 C8 1.852(7)
P2 C17 1.889(7)
P2 C21 1.879(8)
N1 C1 1.354(9)
N1 H1 .860(5)
C1 C2 1.421(10)
C1 C6 1.415(11)
C2 C3 1.382(11)
C2 H2 .960(7)
C3 C4 1.380(12)
C3 H3 .960(8)
C4 C5 1.381(12)
C4 H4 .960(7)
C5 C6 1.370(11)
C5 H5 .960(8)
C6 H6 .960(7)
C7 C8 1.549(9)
C7 H7a .960(7)
C7 H7b .960(7)
C8 H8a .960(7)
C8 H8b .960(7)
C9 C10 1.525(10)
C9 C11 1.545(10)
C9 C12 1.524(12)
C10 H10a .960(7)
C10 H10b .960(8)
C10 H10c .960(7)
C11 H11a .960(7)
C11 H11b .960(7)
C11 H11c .960(8)
C12 H12a .960(8)
C12 H12b .960(7)
C12 H12c .960(8)
C13 C14 1.542(11)
C13 C15 1.537(10)
C13 C16 1.528(11)
C14 H14a .960(7)
C14 H14b .960(8)
C14 H14c .960(8)
C15 H15a .960(7)
C15 H15b .960(7)
C15 H15c .960(8)
C16 H16a .960(7)
C16 H16b .960(8)
C16 H16c .960(7)
C17 C18 1.537(10)
C17 C19 1.518(9)
C17 C20 1.533(11)
C18 H18a .960(7)
C18 H18b .960(8)
C18 H18c .960(7)
C19 H19a .960(7)
C19 H19b .960(7)
C19 H19c .960(8)
C20 H20a .960(7)
C20 H20b .960(7)
C20 H20c .960(7)
C21 C22 1.521(10)
C21 C23 1.546(10)
C21 C24 1.526(11)
C22 H22a .960(8)
C22 H22b .960(8)
C22 H22c .960(8)
C23 H23a .960(7)
C23 H23b .960(8)
C23 H23c .960(8)
C24 H24a .960(7)
C24 H24b .960(8)
C24 H24c .960(8)
Cu2 P1' 2.299(2)
Cu2 P2' 2.249(2)
Cu2 N1' 1.899(6)
P1' C7' 1.848(8)
P1' C9' 1.876(7)
P1' C13' 1.876(7)
P2' C8' 1.853(7)
P2' C17' 1.893(7)
P2' C21' 1.885(8)
N1' C1' 1.369(9)
N1' H1' .860(5)
C1' C2' 1.412(9)
C1' C6' 1.410(10)
C2' C3' 1.364(10)
C2' H2' .960(7)
C3' C4' 1.393(11)
C3' H3' .960(7)
C4' C5' 1.375(11)
C4' H4' .960(7)
C5' C6' 1.392(10)
C5' H5' .960(7)
C6' H6' .960(6)
C7' C8' 1.549(10)
C7' H7a' .960(7)
C7' H7b' .960(7)
C8' H8a' .960(7)
C8' H8b' .960(7)
C9' C10' 1.524(10)
C9' C11' 1.531(10)
C9' C12' 1.557(10)
C10' H10a' .960(8)
C10' H10b' .960(8)
C10' H10c' .960(8)
C11' H11a' .960(7)
C11' H11b' .960(8)
C11' H11c' .960(8)
C12' H12a' .960(7)
C12' H12b' .960(7)
C12' H12c' .960(7)
C13' C14' 1.527(11)
C13' C15' 1.532(11)
C13' C16' 1.524(12)
C14' H14a' .960(8)
C14' H14b' .960(9)
C14' H14c' .960(9)
C15' H15a' .960(7)
C15' H15b' .960(9)
C15' H15c' .960(9)
C16' H16a' .960(8)
C16' H16b' .960(9)
C16' H16c' .960(8)
C17' C18' 1.548(10)
C17' C19' 1.518(11)
C17' C20' 1.539(11)
C18' H18a' .960(7)
C18' H18b' .960(8)
C18' H18c' .960(8)
C19' H19a' .960(7)
C19' H19b' .960(7)
C19' H19c' .960(8)
C20' H20a' .960(7)
C20' H20b' .960(8)
C20' H20c' .960(8)
C21' C22' 1.524(11)
C21' C23' 1.546(12)
C21' C24' 1.529(11)
C22' H22a' .960(8)
C22' H22b' .960(8)
C22' H22c' .960(8)
C23' H23a' .960(8)
C23' H23b' .960(8)
C23' H23c' .960(9)
C24' H24a' .960(8)
C24' H24b' .960(8)
C24' H24c' .960(8)
O1s C1s 1.36(3)
O1s C4s 1.50(2)
C1s C2s 1.56(3)
C1s H1sa .960(20)
C1s H1sb .960(19)
C2s C3s 1.47(3)
C2s H2sa .960(17)
C2s H2sb .960(17)
C3s C4s 1.61(3)
C3s H3sa .960(18)
C3s H3sb .960(16)
C4s H4sa .960(18)
C4s H4sb .960(18)
C5s C6s 1.41(3)
C5s C10s 1.31(3)
C5s H5sa .96(2)
C5s H5sb .96(2)
C6s C7s 1.45(2)
C6s H6sa .960(13)
C6s H6sb .960(13)
C7s C8s 1.17(3)
C7s H7sa .960(17)
C7s H7sb .960(17)
C7s H8sa 1.668(18)
C8s C9s 1.45(3)
C8s H7sa 1.69(2)
C8s H8sa .960(19)
C8s H8sb .960(19)
C9s C10s 1.39(3)
C9s H9sa .960(14)
C9s H9sb .960(14)
C10s H10sa .96(2)
C10s H10sb .96(2)
